data_7224354
loop_
_publ_author_name
'Mocilac, P.'
'Gallagher, J. F.'

_publ_section_title
;
 Halogenated tennimides and trezimides: impact of halogen bonding and
 solvent role on porous network formation and inclusion
;
_journal_issue 13
_journal_name_full CrystEngComm
_journal_page_first 2375
_journal_paper_doi 10.1039/C5CE02052B
_journal_volume 18
_journal_year 2016
_chemical_formula_moiety 'C52 H28 F4 N8 O8, C H Cl3'
_chemical_formula_sum 'C53 H29 Cl3 F4 N8 O8'
_chemical_formula_weight 1088.19
_chemical_name_common (FIO)4
_chemical_name_systematic
; 
 ? 
;
_space_group_IT_number 2
_symmetry_cell_setting triclinic
_symmetry_space_group_name_Hall '-P 1'
_symmetry_space_group_name_H-M 'P -1'
_atom_sites_solution_hydrogens geom
_atom_sites_solution_primary direct
_atom_sites_solution_secondary difmap
_audit_block_doi 10.5517/cc14n3yv
_audit_creation_method SHELXL-97
_audit_update_record
;
2015-04-27 deposited with the CCDC.
2016-02-22 downloaded from the CCDC.
;
_cell_angle_alpha 100.016(7)
_cell_angle_beta 103.607(7)
_cell_angle_gamma 90.467(7)
_cell_formula_units_Z 2
_cell_length_a 12.0070(10)
_cell_length_b 12.0935(9)
_cell_length_c 17.6041(14)
_cell_measurement_reflns_used 3446
_cell_measurement_temperature 294(2)
_cell_measurement_theta_max 63.4
_cell_measurement_theta_min 2.63
_cell_volume 2443.4(3)
_computing_cell_refinement
;
CrysAlisPro, Agilent Technologies,
Version 1.171.34.49 (release 20-01-2011 CrysAlis171 .NET)
(compiled Jan 20 2011,15:58:25)
;
_computing_data_collection
;
CrysAlisPro, Agilent Technologies,
Version 1.171.34.49 (release 20-01-2011 CrysAlis171 .NET)
(compiled Jan 20 2011,15:58:25)
;
_computing_data_reduction
;
CrysAlisPro, Agilent Technologies,
Version 1.171.34.49 (release 20-01-2011 CrysAlis171 .NET)
(compiled Jan 20 2011,15:58:25)
;
_computing_molecular_graphics 'PLATON (Spek, 2009)'
_computing_publication_material SHELXL97
_computing_structure_refinement 'SHELXL97 (Sheldrick, 2008) and SORTX (McArdle, 1995)'
_computing_structure_solution 'SHELXS97 (Sheldrick, 2008)'
_diffrn_ambient_temperature 294(2)
_diffrn_measured_fraction_theta_full 0.999
_diffrn_measured_fraction_theta_max 0.983
_diffrn_measurement_device 'Xcalibur, Sapphire3, Gemini Ultra'
_diffrn_measurement_method '\w scans'
_diffrn_radiation_monochromator graphite
_diffrn_radiation_source 'fine-focus sealed tube'
_diffrn_radiation_type CuK\a
_diffrn_radiation_wavelength 1.54184
_diffrn_reflns_av_R_equivalents 0.0285
_diffrn_reflns_av_sigmaI/netI 0.0438
_diffrn_reflns_limit_h_max 13
_diffrn_reflns_limit_h_min -13
_diffrn_reflns_limit_k_max 13
_diffrn_reflns_limit_k_min -13
_diffrn_reflns_limit_l_max 20
_diffrn_reflns_limit_l_min -16
_diffrn_reflns_number 13850
_diffrn_reflns_theta_full 62.50
_diffrn_reflns_theta_max 63.23
_diffrn_reflns_theta_min 2.63
_diffrn_standards_decay_% 1
_diffrn_standards_interval_time 120
_diffrn_standards_number 13841
_exptl_absorpt_coefficient_mu 2.399
_exptl_absorpt_correction_T_max 0.8895
_exptl_absorpt_correction_T_min 0.5743
_exptl_absorpt_correction_type analytical
_exptl_absorpt_process_details '(ABSFAC, Clark and Reid, 1998)'
_exptl_crystal_colour Colourless
_exptl_crystal_density_diffrn 1.479
_exptl_crystal_density_method 'not measured'
_exptl_crystal_description Plate
_exptl_crystal_F_000 1108
_exptl_crystal_size_max 0.26
_exptl_crystal_size_mid 0.26
_exptl_crystal_size_min 0.05
_refine_diff_density_max 0.413
_refine_diff_density_min -0.287
_refine_diff_density_rms 0.046
_refine_ls_extinction_method none
_refine_ls_goodness_of_fit_ref 1.024
_refine_ls_hydrogen_treatment constr
_refine_ls_matrix_type full
_refine_ls_number_parameters 721
_refine_ls_number_reflns 7799
_refine_ls_number_restraints 36
_refine_ls_restrained_S_all 1.035
_refine_ls_R_factor_all 0.0821
_refine_ls_R_factor_gt 0.0582
_refine_ls_shift/su_max 0.000
_refine_ls_shift/su_mean 0.000
_refine_ls_structure_factor_coef Fsqd
_refine_ls_weighting_details 'w=1/[\s^2^(Fo^2^)+(0.0981P)^2^+0.2116P] where P=(Fo^2^+2Fc^2^)/3'
_refine_ls_weighting_scheme calc
_refine_ls_wR_factor_gt 0.1588
_refine_ls_wR_factor_ref 0.1839
_reflns_number_gt 5375
_reflns_number_total 7799
_reflns_threshold_expression I>2\s(I)
_cod_data_source_file c5ce02052b2.cif
_cod_data_source_block FIO4_CHCl3
_cod_depositor_comments
;
The following automatic conversions were performed:

'_symmetry_cell_setting' value 'Triclinic' changed to 'triclinic'
according to
/usr/data/users/saulius/crontab/automatic-downloads/rss-feeds/RSC/lib/dictionaries/cif_core.dic
dictionary named 'cif_core.dic' version 2.4.2 from 2011-04-26.

'_exptl_absorpt_correction_type' value 'Analytical' changed to
'analytical' according to
/usr/data/users/saulius/crontab/automatic-downloads/rss-feeds/RSC/lib/dictionaries/cif_core.dic
dictionary named 'cif_core.dic' version 2.4.2 from 2011-04-26.

Automatic conversion script
Id: cif_fix_values 4268 2015-11-12 08:31:59Z antanas 

 Adding full bibliography for 7224352--7224361.cif.
;
_cod_database_code 7224354

loop_
_symmetry_equiv_pos_as_xyz
'x, y, z'
'-x, -y, -z'

loop_
_atom_site_label
_atom_site_type_symbol
_atom_site_fract_x
_atom_site_fract_y
_atom_site_fract_z
_atom_site_U_iso_or_equiv
_atom_site_adp_type
_atom_site_occupancy
_atom_site_symmetry_multiplicity
_atom_site_calc_flag
_atom_site_refinement_flags
_atom_site_disorder_assembly
_atom_site_disorder_group
F14A F 1.0359(3) 0.3249(3) 0.11536(17) 0.1164(9) Uani 1 1 d . . .
C11 C 0.4729(3) -0.0380(2) 0.26123(18) 0.0600(7) Uani 1 1 d . . .
C12 C 0.5792(3) -0.0088(2) 0.25192(16) 0.0579(7) Uani 1 1 d . . .
H12 H 0.6139 0.0617 0.2760 0.069 Uiso 1 1 calc R . .
C13 C 0.6347(3) -0.0851(2) 0.20632(17) 0.0603(7) Uani 1 1 d . . .
C14 C 0.5848(3) -0.1910(3) 0.17351(19) 0.0697(9) Uani 1 1 d . . .
H14 H 0.6222 -0.2421 0.1436 0.084 Uiso 1 1 calc R . .
C15 C 0.4795(3) -0.2219(3) 0.1847(2) 0.0725(9) Uani 1 1 d . . .
H15 H 0.4472 -0.2940 0.1636 0.087 Uiso 1 1 calc R . .
C16 C 0.4231(3) -0.1450(3) 0.22728(19) 0.0686(8) Uani 1 1 d . . .
H16 H 0.3511 -0.1646 0.2334 0.082 Uiso 1 1 calc R . .
O1 O 0.7542(3) -0.0836(3) 0.11852(16) 0.0988(9) Uani 1 1 d . . .
C1 C 0.7393(3) -0.0508(3) 0.18367(19) 0.0673(8) Uani 1 1 d . . .
N1 N 0.8183(2) 0.0297(2) 0.23905(15) 0.0636(6) Uani 1 1 d . . .
O2 O 0.8320(3) -0.0666(2) 0.34029(15) 0.0845(7) Uani 1 1 d . . .
C2 C 0.8514(3) 0.0200(3) 0.31900(19) 0.0647(8) Uani 1 1 d . . .
C11A C 0.8809(3) 0.1047(3) 0.20689(18) 0.0636(8) Uani 1 1 d . . .
N12A N 0.8159(3) 0.1691(2) 0.16311(16) 0.0692(7) Uani 1 1 d . . .
C13A C 0.8708(4) 0.2404(3) 0.1319(2) 0.0764(10) Uani 1 1 d . . .
H13A H 0.8280 0.2855 0.0993 0.092 Uiso 1 1 calc R . .
C14A C 0.9865(4) 0.2485(3) 0.1465(2) 0.0801(10) Uani 1 1 d . . .
C15A C 1.0545(4) 0.1816(4) 0.1915(2) 0.0849(11) Uani 1 1 d . . .
H15A H 1.1340 0.1870 0.2009 0.102 Uiso 1 1 calc R . .
C16A C 0.9987(3) 0.1061(3) 0.2219(2) 0.0740(9) Uani 1 1 d . . .
H16A H 1.0398 0.0571 0.2519 0.089 Uiso 1 1 calc R . .
F24A F 0.4493(2) 0.7522(2) 0.37721(14) 0.0963(7) Uani 1 1 d . . .
C21 C 0.9075(3) 0.1219(3) 0.37641(18) 0.0611(7) Uani 1 1 d . . .
C22 C 0.8644(3) 0.2268(3) 0.37269(17) 0.0580(7) Uani 1 1 d . . .
H22 H 0.8076 0.2372 0.3288 0.070 Uiso 1 1 calc R . .
C23 C 0.9053(3) 0.3165(3) 0.43379(18) 0.0597(7) Uani 1 1 d . . .
C24 C 0.9944(3) 0.3012(3) 0.4972(2) 0.0710(9) Uani 1 1 d . . .
H24 H 1.0223 0.3610 0.5386 0.085 Uiso 1 1 calc R . .
C25 C 1.0416(3) 0.1974(3) 0.4989(2) 0.0768(9) Uani 1 1 d . . .
H25 H 1.1033 0.1884 0.5402 0.092 Uiso 1 1 calc R . .
C26 C 0.9979(3) 0.1086(3) 0.4399(2) 0.0710(9) Uani 1 1 d . . .
H26 H 1.0284 0.0384 0.4420 0.085 Uiso 1 1 calc R . .
O3 O 0.8311(3) 0.4706(2) 0.50329(13) 0.0814(7) Uani 1 1 d . . .
C3 C 0.8441(3) 0.4228(3) 0.44050(18) 0.0632(8) Uani 1 1 d . . .
N2 N 0.7901(2) 0.4601(2) 0.36936(14) 0.0592(6) Uani 1 1 d . . .
O4 O 0.9534(2) 0.4556(3) 0.32439(16) 0.0887(8) Uani 1 1 d . . .
C4 C 0.8518(3) 0.4653(3) 0.31041(19) 0.0635(8) Uani 1 1 d . . .
C21A C 0.6989(3) 0.5355(2) 0.37408(17) 0.0589(7) Uani 1 1 d . . .
N22A N 0.7173(3) 0.6364(2) 0.35921(15) 0.0641(7) Uani 1 1 d . . .
C23A C 0.6323(3) 0.7074(3) 0.36010(19) 0.0694(9) Uani 1 1 d . . .
H23A H 0.6417 0.7790 0.3493 0.083 Uiso 1 1 calc R . .
C24A C 0.5319(3) 0.6764(3) 0.37659(19) 0.0696(9) Uani 1 1 d . . .
C25A C 0.5153(3) 0.5738(3) 0.3942(2) 0.0740(9) Uani 1 1 d . . .
H25A H 0.4479 0.5543 0.4071 0.089 Uiso 1 1 calc R . .
C26A C 0.6010(3) 0.4994(3) 0.3925(2) 0.0661(8) Uani 1 1 d . . .
H26A H 0.5932 0.4275 0.4033 0.079 Uiso 1 1 calc R . .
F34A F 0.2246(4) -0.1004(3) 0.03230(19) 0.1608(16) Uani 1 1 d . . .
C31 C 0.7822(3) 0.4777(3) 0.23008(18) 0.0615(7) Uani 1 1 d . . .
C32 C 0.6794(3) 0.4175(2) 0.19535(17) 0.0578(7) Uani 1 1 d . . .
H32 H 0.6450 0.3780 0.2253 0.069 Uiso 1 1 calc R . .
C33 C 0.6273(3) 0.4158(3) 0.11603(18) 0.0615(7) Uani 1 1 d . . .
C34 C 0.6752(3) 0.4816(3) 0.0729(2) 0.0743(9) Uani 1 1 d . . .
H34 H 0.6396 0.4825 0.0201 0.089 Uiso 1 1 calc R . .
C35 C 0.7744(4) 0.5444(4) 0.1087(2) 0.0853(11) Uani 1 1 d . . .
H35 H 0.8052 0.5893 0.0800 0.102 Uiso 1 1 calc R . .
C36 C 0.8304(4) 0.5426(3) 0.1869(2) 0.0789(10) Uani 1 1 d . . .
H36 H 0.8992 0.5842 0.2101 0.095 Uiso 1 1 calc R . .
O5 O 0.5235(3) 0.2853(3) 0.00664(14) 0.1030(10) Uani 1 1 d . . .
C5 C 0.5302(3) 0.3350(3) 0.07279(18) 0.0670(8) Uani 1 1 d . . .
N3 N 0.4508(2) 0.3092(2) 0.11690(15) 0.0611(6) Uani 1 1 d . . .
O6 O 0.4090(2) 0.4927(2) 0.13986(17) 0.0845(7) Uani 1 1 d . . .
C6 C 0.4015(3) 0.4004(3) 0.15688(19) 0.0629(8) Uani 1 1 d . . .
C31A C 0.3929(3) 0.2006(3) 0.09304(18) 0.0658(8) Uani 1 1 d . . .
N32A N 0.2802(3) 0.1984(3) 0.07755(19) 0.0866(9) Uani 1 1 d . . .
C33A C 0.2246(5) 0.0958(4) 0.0573(2) 0.1025(15) Uani 1 1 d . . .
H33A H 0.1450 0.0901 0.0469 0.123 Uiso 1 1 calc R . .
C34A C 0.2852(6) 0.0003(4) 0.0522(2) 0.1022(16) Uani 1 1 d . . .
C35A C 0.3997(6) 0.0034(3) 0.0655(2) 0.0979(14) Uani 1 1 d . . .
H35A H 0.4392 -0.0623 0.0598 0.117 Uiso 1 1 calc R . .
C36A C 0.4568(4) 0.1072(3) 0.0881(2) 0.0776(10) Uani 1 1 d . . .
H36A H 0.5365 0.1140 0.0997 0.093 Uiso 1 1 calc R . .
F44A F 0.8435(2) 0.1275(2) 0.59382(15) 0.1063(8) Uani 1 1 d . . .
C41 C 0.3481(3) 0.3804(2) 0.22157(18) 0.0588(7) Uani 1 1 d . . .
C42 C 0.3847(3) 0.3007(2) 0.26777(17) 0.0566(7) Uani 1 1 d . . .
H42 H 0.4405 0.2522 0.2562 0.068 Uiso 1 1 calc R . .
C43 C 0.3375(3) 0.2932(2) 0.33216(18) 0.0591(7) Uani 1 1 d . . .
C44 C 0.2530(3) 0.3660(3) 0.3485(2) 0.0696(9) Uani 1 1 d . . .
H44 H 0.2214 0.3611 0.3913 0.084 Uiso 1 1 calc R . .
C45 C 0.2163(3) 0.4444(3) 0.3020(2) 0.0753(9) Uani 1 1 d . . .
H45 H 0.1592 0.4919 0.3128 0.090 Uiso 1 1 calc R . .
O7 O 0.3585(3) 0.2217(2) 0.45078(15) 0.0858(8) Uani 1 1 d . . .
C7 C 0.3789(3) 0.2149(3) 0.38667(19) 0.0637(8) Uani 1 1 d . . .
N4 N 0.4531(2) 0.1276(2) 0.36182(15) 0.0618(6) Uani 1 1 d . . .
C8 C 0.4006(3) 0.0447(3) 0.29875(19) 0.0620(8) Uani 1 1 d . . .
O8 O 0.2969(2) 0.0429(2) 0.27299(17) 0.0851(7) Uani 1 1 d . . .
C46 C 0.2641(3) 0.4531(3) 0.2390(2) 0.0705(9) Uani 1 1 d . . .
H46 H 0.2402 0.5076 0.2082 0.085 Uiso 1 1 calc R . .
C41A C 0.5573(3) 0.1195(2) 0.41985(17) 0.0590(7) Uani 1 1 d . . .
N42A N 0.6147(3) 0.2173(2) 0.45118(16) 0.0687(7) Uani 1 1 d . . .
C43A C 0.7090(3) 0.2184(3) 0.5098(2) 0.0734(9) Uani 1 1 d . . .
H43A H 0.7495 0.2862 0.5339 0.088 Uiso 1 1 calc R . .
C44A C 0.7466(3) 0.1215(3) 0.5349(2) 0.0746(9) Uani 1 1 d . . .
C45A C 0.6901(3) 0.0208(3) 0.5017(2) 0.0770(10) Uani 1 1 d . . .
H45A H 0.7177 -0.0452 0.5177 0.092 Uiso 1 1 calc R . .
C46A C 0.5901(3) 0.0196(3) 0.44354(19) 0.0650(8) Uani 1 1 d . . .
H46A H 0.5461 -0.0468 0.4210 0.078 Uiso 1 1 calc R . .
Cl1A Cl 0.1236(2) 0.7358(2) 0.23071(15) 0.1362(8) Uani 0.77 1 d P A 1
Cl2A Cl -0.0283(2) 0.7998(3) 0.0947(3) 0.1733(13) Uani 0.77 1 d P A 1
Cl3A Cl 0.1057(5) 0.6201(4) 0.0761(2) 0.242(2) Uani 0.77 1 d P A 1
C1A C 0.1070(7) 0.7592(8) 0.1329(5) 0.118(3) Uani 0.77 1 d P A 1
H1A H 0.1676 0.8099 0.1275 0.142 Uiso 0.77 1 calc PR A 1
Cl1B Cl 0.0345(19) 0.8440(13) 0.0907(11) 0.256(7) Uani 0.23 1 d PDU B 2
Cl2B Cl 0.0620(13) 0.7871(9) 0.2257(7) 0.178(4) Uani 0.23 1 d PDU B 2
Cl3B Cl 0.1742(7) 0.6687(6) 0.0943(6) 0.117(2) Uani 0.23 1 d PDU B 2
C1B C 0.060(3) 0.721(3) 0.1287(18) 0.187(12) Uani 0.23 1 d PDU B 2
H1B H -0.0070 0.6685 0.1078 0.225 Uiso 0.23 1 calc PR B 2

loop_
_atom_site_aniso_label
_atom_site_aniso_U_11
_atom_site_aniso_U_22
_atom_site_aniso_U_33
_atom_site_aniso_U_23
_atom_site_aniso_U_13
_atom_site_aniso_U_12
F14A 0.118(2) 0.132(2) 0.113(2) 0.0314(17) 0.0488(17) -0.0195(17)
C11 0.076(2) 0.0491(15) 0.0549(16) 0.0076(12) 0.0169(14) 0.0079(14)
C12 0.076(2) 0.0486(15) 0.0475(15) 0.0041(12) 0.0151(13) 0.0045(14)
C13 0.079(2) 0.0526(16) 0.0494(15) 0.0046(12) 0.0186(14) 0.0116(14)
C14 0.093(2) 0.0537(17) 0.0582(18) -0.0006(14) 0.0179(17) 0.0122(16)
C15 0.097(3) 0.0469(16) 0.0659(19) -0.0010(14) 0.0131(18) -0.0028(16)
C16 0.080(2) 0.0600(18) 0.0625(18) 0.0060(14) 0.0156(16) -0.0027(16)
O1 0.118(2) 0.109(2) 0.0673(16) -0.0181(14) 0.0428(15) -0.0069(17)
C1 0.083(2) 0.0607(18) 0.0572(18) -0.0005(14) 0.0231(16) 0.0135(16)
N1 0.0749(17) 0.0620(15) 0.0545(14) 0.0046(11) 0.0208(12) 0.0078(13)
O2 0.113(2) 0.0603(14) 0.0756(15) 0.0197(12) 0.0074(14) 0.0093(13)
C2 0.073(2) 0.0595(19) 0.0620(18) 0.0089(14) 0.0177(15) 0.0175(15)
C11A 0.074(2) 0.0624(18) 0.0547(16) 0.0003(14) 0.0245(15) 0.0102(15)
N12A 0.0763(18) 0.0727(17) 0.0630(16) 0.0116(13) 0.0259(14) 0.0140(14)
C13A 0.096(3) 0.072(2) 0.068(2) 0.0100(17) 0.0349(19) 0.0116(19)
C14A 0.091(3) 0.082(2) 0.074(2) 0.0063(18) 0.038(2) -0.004(2)
C15A 0.075(2) 0.104(3) 0.076(2) 0.002(2) 0.0306(19) 0.000(2)
C16A 0.073(2) 0.086(2) 0.0625(19) 0.0042(17) 0.0225(16) 0.0144(18)
F24A 0.1154(18) 0.0933(15) 0.0990(16) 0.0313(12) 0.0516(14) 0.0443(14)
C21 0.0687(19) 0.0606(18) 0.0559(16) 0.0089(13) 0.0194(14) 0.0123(14)
C22 0.0649(18) 0.0623(17) 0.0471(15) 0.0081(13) 0.0151(13) 0.0090(14)
C23 0.0653(18) 0.0585(17) 0.0556(16) 0.0104(13) 0.0151(14) 0.0063(14)
C24 0.079(2) 0.070(2) 0.0580(18) 0.0089(15) 0.0074(16) 0.0003(17)
C25 0.075(2) 0.083(2) 0.065(2) 0.0189(18) -0.0005(16) 0.0099(18)
C26 0.075(2) 0.068(2) 0.070(2) 0.0183(16) 0.0124(17) 0.0190(16)
O3 0.119(2) 0.0674(14) 0.0528(13) 0.0010(10) 0.0179(13) 0.0194(13)
C3 0.078(2) 0.0553(16) 0.0522(17) 0.0038(13) 0.0117(14) -0.0004(15)
N2 0.0740(16) 0.0543(14) 0.0514(13) 0.0099(10) 0.0188(12) 0.0086(12)
O4 0.0636(16) 0.124(2) 0.0857(17) 0.0332(16) 0.0204(13) 0.0036(14)
C4 0.069(2) 0.0614(18) 0.0627(18) 0.0093(14) 0.0224(15) 0.0009(15)
C21A 0.0731(19) 0.0511(16) 0.0500(15) 0.0023(12) 0.0143(14) 0.0066(14)
N22A 0.0856(19) 0.0532(14) 0.0560(14) 0.0077(11) 0.0235(13) 0.0056(13)
C23A 0.098(3) 0.0567(18) 0.0597(18) 0.0148(14) 0.0280(17) 0.0133(17)
C24A 0.090(2) 0.0628(19) 0.0603(18) 0.0114(15) 0.0257(17) 0.0258(17)
C25A 0.078(2) 0.077(2) 0.069(2) 0.0106(17) 0.0253(17) 0.0084(18)
C26A 0.076(2) 0.0522(17) 0.071(2) 0.0092(14) 0.0212(16) 0.0019(15)
F34A 0.253(5) 0.116(2) 0.103(2) -0.0142(16) 0.051(2) -0.085(3)
C31 0.072(2) 0.0600(17) 0.0568(17) 0.0112(13) 0.0236(15) 0.0066(15)
C32 0.0701(19) 0.0567(16) 0.0524(16) 0.0114(13) 0.0249(14) 0.0105(14)
C33 0.0723(19) 0.0643(18) 0.0527(16) 0.0131(13) 0.0227(14) 0.0116(15)
C34 0.086(2) 0.083(2) 0.0624(19) 0.0264(17) 0.0248(18) 0.0106(19)
C35 0.097(3) 0.094(3) 0.077(2) 0.035(2) 0.031(2) -0.004(2)
C36 0.086(2) 0.078(2) 0.077(2) 0.0143(18) 0.0277(19) -0.0115(19)
O5 0.130(3) 0.127(2) 0.0494(14) -0.0053(14) 0.0332(14) -0.031(2)
C5 0.078(2) 0.079(2) 0.0484(17) 0.0147(15) 0.0221(15) 0.0071(17)
N3 0.0714(16) 0.0595(14) 0.0553(14) 0.0087(11) 0.0220(12) 0.0070(12)
O6 0.104(2) 0.0658(15) 0.1026(19) 0.0370(13) 0.0458(16) 0.0254(13)
C6 0.0691(19) 0.0595(19) 0.0628(18) 0.0143(14) 0.0182(15) 0.0144(15)
C31A 0.079(2) 0.069(2) 0.0504(16) 0.0059(14) 0.0210(15) 0.0005(16)
N32A 0.088(2) 0.093(2) 0.0728(19) -0.0078(16) 0.0247(16) -0.0045(18)
C33A 0.106(3) 0.124(4) 0.073(3) -0.013(2) 0.034(2) -0.029(3)
C34A 0.165(5) 0.077(3) 0.065(2) -0.0051(19) 0.042(3) -0.028(3)
C35A 0.162(5) 0.069(3) 0.069(2) 0.0138(19) 0.040(3) 0.012(3)
C36A 0.103(3) 0.069(2) 0.064(2) 0.0165(16) 0.0236(19) 0.012(2)
F44A 0.0929(17) 0.136(2) 0.0825(15) 0.0185(14) 0.0074(13) 0.0183(15)
C41 0.0643(18) 0.0515(16) 0.0613(17) 0.0047(13) 0.0205(14) 0.0087(13)
C42 0.0609(17) 0.0520(16) 0.0589(16) 0.0063(13) 0.0207(13) 0.0123(13)
C43 0.0668(18) 0.0549(16) 0.0590(17) 0.0087(13) 0.0226(14) 0.0072(14)
C44 0.074(2) 0.0658(19) 0.075(2) 0.0053(16) 0.0355(17) 0.0155(16)
C45 0.071(2) 0.071(2) 0.093(2) 0.0171(18) 0.0348(19) 0.0263(17)
O7 0.119(2) 0.0873(17) 0.0662(15) 0.0188(12) 0.0471(15) 0.0273(15)
C7 0.076(2) 0.0595(17) 0.0595(18) 0.0052(14) 0.0282(15) 0.0096(15)
N4 0.0772(17) 0.0530(14) 0.0586(14) 0.0086(11) 0.0235(13) 0.0113(12)
C8 0.077(2) 0.0525(16) 0.0607(17) 0.0089(13) 0.0247(16) 0.0045(15)
O8 0.0709(17) 0.0804(16) 0.0995(19) 0.0035(14) 0.0211(14) 0.0046(13)
C46 0.075(2) 0.0656(19) 0.076(2) 0.0191(16) 0.0238(17) 0.0178(16)
C41A 0.076(2) 0.0565(17) 0.0503(15) 0.0083(13) 0.0266(14) 0.0080(15)
N42A 0.0860(19) 0.0623(16) 0.0609(16) 0.0093(12) 0.0254(15) 0.0017(14)
C43A 0.083(2) 0.076(2) 0.064(2) 0.0064(16) 0.0283(18) -0.0048(18)
C44A 0.074(2) 0.091(3) 0.0615(19) 0.0122(18) 0.0233(17) 0.0126(19)
C45A 0.090(3) 0.078(2) 0.073(2) 0.0250(18) 0.0302(19) 0.029(2)
C46A 0.083(2) 0.0591(18) 0.0598(18) 0.0118(14) 0.0309(16) 0.0119(16)
Cl1A 0.1468(19) 0.153(2) 0.1116(14) 0.0183(14) 0.0411(13) -0.0193(15)
Cl2A 0.1082(15) 0.161(2) 0.273(4) 0.099(2) 0.0451(18) 0.0389(15)
Cl3A 0.352(7) 0.230(4) 0.128(2) 0.020(3) 0.029(4) 0.146(4)
C1A 0.098(5) 0.145(6) 0.132(6) 0.066(5) 0.039(4) 0.010(5)
Cl1B 0.361(18) 0.195(11) 0.236(12) 0.049(9) 0.110(13) 0.080(11)
Cl2B 0.260(13) 0.138(7) 0.144(7) 0.027(5) 0.063(8) 0.023(7)
Cl3B 0.124(5) 0.091(4) 0.135(6) 0.032(4) 0.023(4) 0.015(3)
C1B 0.20(2) 0.19(2) 0.194(18) 0.038(14) 0.092(18) -0.005(17)

loop_
_atom_type_symbol
_atom_type_description
_atom_type_scat_dispersion_real
_atom_type_scat_dispersion_imag
_atom_type_scat_source
C C 0.0181 0.0091 'International Tables Vol C Tables 4.2.6.8 and 6.1.1.4'
H H 0.0000 0.0000 'International Tables Vol C Tables 4.2.6.8 and 6.1.1.4'
N N 0.0311 0.0180 'International Tables Vol C Tables 4.2.6.8 and 6.1.1.4'
O O 0.0492 0.0322 'International Tables Vol C Tables 4.2.6.8 and 6.1.1.4'
F F 0.0727 0.0534 'International Tables Vol C Tables 4.2.6.8 and 6.1.1.4'
Cl Cl 0.3639 0.7018 'International Tables Vol C Tables 4.2.6.8 and 6.1.1.4'

loop_
_geom_angle_atom_site_label_1
_geom_angle_atom_site_label_2
_geom_angle_atom_site_label_3
_geom_angle
C12 C11 C16 119.7(3)
C12 C11 C8 122.7(3)
C16 C11 C8 117.1(3)
C11 C12 C13 119.8(3)
C11 C12 H12 120.1
C13 C12 H12 120.1
C14 C13 C12 119.7(3)
C14 C13 C1 118.4(3)
C12 C13 C1 121.4(3)
C13 C14 C15 120.6(3)
C13 C14 H14 119.7
C15 C14 H14 119.7
C16 C15 C14 119.5(3)
C16 C15 H15 120.3
C14 C15 H15 120.3
C15 C16 C11 120.5(3)
C15 C16 H16 119.7
C11 C16 H16 119.7
O1 C1 N1 120.1(3)
O1 C1 C13 121.6(3)
N1 C1 C13 118.1(3)
C2 N1 C1 120.6(3)
C2 N1 C11A 121.0(3)
C1 N1 C11A 117.0(3)
O2 C2 N1 120.9(3)
O2 C2 C21 122.1(3)
N1 C2 C21 117.0(3)
N12A C11A C16A 124.6(3)
N12A C11A N1 114.4(3)
C16A C11A N1 121.0(3)
C11A N12A C13A 116.4(3)
N12A C13A C14A 121.9(4)
N12A C13A H13A 119.1
C14A C13A H13A 119.1
C13A C14A F14A 118.5(4)
C13A C14A C15A 122.1(4)
F14A C14A C15A 119.4(4)
C14A C15A C16A 116.4(4)
C14A C15A H15A 121.8
C16A C15A H15A 121.8
C11A C16A C15A 118.6(4)
C11A C16A H16A 120.7
C15A C16A H16A 120.7
C22 C21 C26 119.4(3)
C22 C21 C2 121.3(3)
C26 C21 C2 118.9(3)
C21 C22 C23 120.4(3)
C21 C22 H22 119.8
C23 C22 H22 119.8
C22 C23 C24 119.3(3)
C22 C23 C3 121.4(3)
C24 C23 C3 118.5(3)
C25 C24 C23 120.3(3)
C25 C24 H24 119.8
C23 C24 H24 119.8
C26 C25 C24 119.9(3)
C26 C25 H25 120.0
C24 C25 H25 120.0
C25 C26 C21 120.5(3)
C25 C26 H26 119.7
C21 C26 H26 119.7
O3 C3 N2 120.2(3)
O3 C3 C23 121.4(3)
N2 C3 C23 118.0(3)
C3 N2 C4 119.8(3)
C3 N2 C21A 116.4(2)
C4 N2 C21A 118.2(2)
O4 C4 N2 120.9(3)
O4 C4 C31 122.7(3)
N2 C4 C31 116.4(3)
N22A C21A C26A 125.0(3)
N22A C21A N2 115.3(3)
C26A C21A N2 119.7(3)
C21A N22A C23A 116.9(3)
N22A C23A C24A 121.2(3)
N22A C23A H23A 119.4
C24A C23A H23A 119.4
C25A C24A F24A 120.0(3)
C25A C24A C23A 121.5(3)
F24A C24A C23A 118.5(3)
C24A C25A C26A 118.1(3)
C24A C25A H25A 121.0
C26A C25A H25A 121.0
C25A C26A C21A 117.3(3)
C25A C26A H26A 121.3
C21A C26A H26A 121.3
C32 C31 C36 120.0(3)
C32 C31 C4 121.9(3)
C36 C31 C4 117.8(3)
C31 C32 C33 120.3(3)
C31 C32 H32 119.9
C33 C32 H32 119.9
C32 C33 C34 119.6(3)
C32 C33 C5 121.5(3)
C34 C33 C5 118.5(3)
C35 C34 C33 119.7(3)
C35 C34 H34 120.2
C33 C34 H34 120.2
C34 C35 C36 121.3(3)
C34 C35 H35 119.4
C36 C35 H35 119.4
C35 C36 C31 119.1(4)
C35 C36 H36 120.5
C31 C36 H36 120.5
O5 C5 N3 120.7(3)
O5 C5 C33 122.3(3)
N3 C5 C33 116.6(3)
C6 N3 C5 117.4(3)
C6 N3 C31A 120.8(3)
C5 N3 C31A 116.9(3)
O6 C6 N3 119.2(3)
O6 C6 C41 122.4(3)
N3 C6 C41 118.3(3)
N32A C31A C36A 124.8(4)
N32A C31A N3 116.3(3)
C36A C31A N3 118.9(3)
C31A N32A C33A 116.8(4)
N32A C33A C34A 120.3(5)
N32A C33A H33A 119.8
C34A C33A H33A 119.8
C35A C34A F34A 119.9(5)
C35A C34A C33A 122.5(4)
F34A C34A C33A 117.6(6)
C34A C35A C36A 117.5(4)
C34A C35A H35A 121.3
C36A C35A H35A 121.3
C31A C36A C35A 118.1(4)
C31A C36A H36A 120.9
C35A C36A H36A 120.9
C42 C41 C46 120.0(3)
C42 C41 C6 122.7(3)
C46 C41 C6 117.0(3)
C41 C42 C43 119.7(3)
C41 C42 H42 120.2
C43 C42 H42 120.2
C42 C43 C44 119.6(3)
C42 C43 C7 121.9(3)
C44 C43 C7 118.4(3)
C45 C44 C43 120.5(3)
C45 C44 H44 119.8
C43 C44 H44 119.8
C44 C45 C46 120.0(3)
C44 C45 H45 120.0
C46 C45 H45 120.0
O7 C7 N4 119.0(3)
O7 C7 C43 123.6(3)
N4 C7 C43 117.3(3)
C8 N4 C41A 126.5(3)
C8 N4 C7 115.6(3)
C41A N4 C7 114.7(2)
O8 C8 N4 119.3(3)
O8 C8 C11 121.4(3)
N4 C8 C11 119.3(3)
C45 C46 C41 120.2(3)
C45 C46 H46 119.9
C41 C46 H46 119.9
N42A C41A C46A 123.8(3)
N42A C41A N4 113.9(3)
C46A C41A N4 122.3(3)
C41A N42A C43A 117.7(3)
N42A C43A C44A 121.1(3)
N42A C43A H43A 119.5
C44A C43A H43A 119.5
C45A C44A F44A 120.0(4)
C45A C44A C43A 121.5(4)
F44A C44A C43A 118.5(4)
C44A C45A C46A 117.8(3)
C44A C45A H45A 121.1
C46A C45A H45A 121.1
C41A C46A C45A 118.1(3)
C41A C46A H46A 121.0
C45A C46A H46A 121.0
Cl2A C1A Cl1A 111.7(5)
Cl2A C1A Cl3A 102.1(5)
Cl1A C1A Cl3A 103.5(4)
Cl2A C1A H1A 112.9
Cl1A C1A H1A 112.9
Cl3A C1A H1A 112.9
Cl3B C1B Cl1B 104.1(17)
Cl3B C1B Cl2B 127(2)
Cl1B C1B Cl2B 93.6(15)
Cl3B C1B H1B 110.0
Cl1B C1B H1B 110.0
Cl2B C1B H1B 110.0

loop_
_geom_bond_atom_site_label_1
_geom_bond_atom_site_label_2
_geom_bond_distance
F14A C14A 1.352(4)
C11 C12 1.376(5)
C11 C16 1.392(4)
C11 C8 1.498(4)
C12 C13 1.394(4)
C12 H12 0.9300
C13 C14 1.379(4)
C13 C1 1.480(5)
C14 C15 1.382(5)
C14 H14 0.9300
C15 C16 1.376(5)
C15 H15 0.9300
C16 H16 0.9300
O1 C1 1.201(4)
C1 N1 1.421(4)
N1 C2 1.396(4)
N1 C11A 1.440(4)
O2 C2 1.211(4)
C2 C21 1.492(5)
C11A N12A 1.321(4)
C11A C16A 1.376(5)
N12A C13A 1.345(4)
C13A C14A 1.351(6)
C13A H13A 0.9300
C14A C15A 1.369(6)
C15A C16A 1.378(5)
C15A H15A 0.9300
C16A H16A 0.9300
F24A C24A 1.356(4)
C21 C22 1.380(4)
C21 C26 1.396(5)
C22 C23 1.383(4)
C22 H22 0.9300
C23 C24 1.392(5)
C23 C3 1.487(4)
C24 C25 1.384(5)
C24 H24 0.9300
C25 C26 1.362(5)
C25 H25 0.9300
C26 H26 0.9300
O3 C3 1.200(4)
C3 N2 1.418(4)
N2 C4 1.418(4)
N2 C21A 1.439(4)
O4 C4 1.197(4)
C4 C31 1.497(5)
C21A N22A 1.320(4)
C21A C26A 1.378(5)
N22A C23A 1.340(4)
C23A C24A 1.368(5)
C23A H23A 0.9300
C24A C25A 1.355(5)
C25A C26A 1.375(5)
C25A H25A 0.9300
C26A H26A 0.9300
F34A C34A 1.361(5)
C31 C32 1.379(5)
C31 C36 1.392(4)
C32 C33 1.386(4)
C32 H32 0.9300
C33 C34 1.395(4)
C33 C5 1.483(5)
C34 C35 1.363(6)
C34 H34 0.9300
C35 C36 1.387(5)
C35 H35 0.9300
C36 H36 0.9300
O5 C5 1.198(4)
C5 N3 1.427(4)
N3 C6 1.414(4)
N3 C31A 1.428(4)
O6 C6 1.213(4)
C6 C41 1.484(4)
C31A N32A 1.315(5)
C31A C36A 1.372(5)
N32A C33A 1.355(6)
C33A C34A 1.371(7)
C33A H33A 0.9300
C34A C35A 1.339(7)
C35A C36A 1.375(6)
C35A H35A 0.9300
C36A H36A 0.9300
F44A C44A 1.357(4)
C41 C42 1.376(4)
C41 C46 1.398(4)
C42 C43 1.397(4)
C42 H42 0.9300
C43 C44 1.398(4)
C43 C7 1.470(4)
C44 C45 1.368(5)
C44 H44 0.9300
C45 C46 1.381(5)
C45 H45 0.9300
O7 C7 1.200(4)
C7 N4 1.462(4)
N4 C8 1.382(4)
N4 C41A 1.433(4)
C8 O8 1.220(4)
C46 H46 0.9300
C41A N42A 1.326(4)
C41A C46A 1.377(4)
N42A C43A 1.339(5)
C43A C44A 1.366(5)
C43A H43A 0.9300
C44A C45A 1.355(6)
C45A C46A 1.381(5)
C45A H45A 0.9300
C46A H46A 0.9300
Cl1A C1A 1.759(8)
Cl2A C1A 1.716(8)
Cl3A C1A 1.799(10)
C1A H1A 0.9800
Cl1B C1B 1.73(3)
Cl2B C1B 1.75(3)
Cl3B C1B 1.71(3)
C1B H1B 0.9800

loop_
_geom_hbond_atom_site_label_D
_geom_hbond_atom_site_label_H
_geom_hbond_atom_site_label_A
_geom_hbond_distance_DH
_geom_hbond_distance_HA
_geom_hbond_distance_DA
_geom_hbond_angle_DHA
_geom_hbond_site_symmetry_A
_geom_hbond_publ_flag
C1A H1A F34A 0.98 2.37 3.193(8) 141 1_565 yes
C15 H15 O6 0.93 2.56 3.456(4) 162 1_545 yes
C42 H42 N4 0.93 2.57 2.897(4) 101 . yes
C45 H45 O4 0.93 2.57 3.273(4) 133 1_455 yes
C45A H45A O7 0.93 2.51 3.270(5) 139 2_656 yes

loop_
_geom_torsion_atom_site_label_1
_geom_torsion_atom_site_label_2
_geom_torsion_atom_site_label_3
_geom_torsion_atom_site_label_4
_geom_torsion
C16 C11 C12 C13 2.2(5)
C8 C11 C12 C13 -170.6(3)
C11 C12 C13 C14 -2.6(5)
C11 C12 C13 C1 169.6(3)
C12 C13 C14 C15 0.7(5)
C1 C13 C14 C15 -171.8(3)
C13 C14 C15 C16 1.7(5)
C14 C15 C16 C11 -2.1(5)
C12 C11 C16 C15 0.2(5)
C8 C11 C16 C15 173.4(3)
C14 C13 C1 O1 32.9(5)
C12 C13 C1 O1 -139.5(4)
C14 C13 C1 N1 -152.2(3)
C12 C13 C1 N1 35.5(4)
O1 C1 N1 C2 -139.3(4)
C13 C1 N1 C2 45.7(4)
O1 C1 N1 C11A 27.2(5)
C13 C1 N1 C11A -147.8(3)
C1 N1 C2 O2 14.4(5)
C11A N1 C2 O2 -151.5(3)
C1 N1 C2 C21 -163.6(3)
C11A N1 C2 C21 30.5(4)
C2 N1 C11A N12A -132.5(3)
C1 N1 C11A N12A 61.1(4)
C2 N1 C11A C16A 47.7(4)
C1 N1 C11A C16A -118.7(3)
C16A C11A N12A C13A -0.2(5)
N1 C11A N12A C13A -180.0(3)
C11A N12A C13A C14A -2.0(5)
N12A C13A C14A F14A -177.7(3)
N12A C13A C14A C15A 2.5(6)
C13A C14A C15A C16A -0.6(6)
F14A C14A C15A C16A 179.6(3)
N12A C11A C16A C15A 2.0(5)
N1 C11A C16A C15A -178.2(3)
C14A C15A C16A C11A -1.5(5)
O2 C2 C21 C22 -133.1(4)
N1 C2 C21 C22 44.9(4)
O2 C2 C21 C26 40.1(5)
N1 C2 C21 C26 -141.9(3)
C26 C21 C22 C23 -4.1(5)
C2 C21 C22 C23 169.1(3)
C21 C22 C23 C24 3.3(5)
C21 C22 C23 C3 -166.2(3)
C22 C23 C24 C25 0.1(5)
C3 C23 C24 C25 169.9(3)
C23 C24 C25 C26 -2.7(6)
C24 C25 C26 C21 1.8(6)
C22 C21 C26 C25 1.6(5)
C2 C21 C26 C25 -171.8(3)
C22 C23 C3 O3 136.9(4)
C24 C23 C3 O3 -32.6(5)
C22 C23 C3 N2 -36.2(4)
C24 C23 C3 N2 154.2(3)
O3 C3 N2 C4 137.6(3)
C23 C3 N2 C4 -49.2(4)
O3 C3 N2 C21A -15.6(5)
C23 C3 N2 C21A 157.6(3)
C3 N2 C4 O4 -11.7(5)
C21A N2 C4 O4 141.0(3)
C3 N2 C4 C31 165.4(3)
C21A N2 C4 C31 -41.8(4)
C3 N2 C21A N22A 117.4(3)
C4 N2 C21A N22A -36.3(4)
C3 N2 C21A C26A -63.1(4)
C4 N2 C21A C26A 143.2(3)
C26A C21A N22A C23A -1.9(5)
N2 C21A N22A C23A 177.5(3)
C21A N22A C23A C24A 0.7(5)
N22A C23A C24A C25A 1.3(5)
N22A C23A C24A F24A 179.5(3)
F24A C24A C25A C26A 179.7(3)
C23A C24A C25A C26A -2.2(5)
C24A C25A C26A C21A 1.0(5)
N22A C21A C26A C25A 1.1(5)
N2 C21A C26A C25A -178.4(3)
O4 C4 C31 C32 134.6(4)
N2 C4 C31 C32 -42.5(4)
O4 C4 C31 C36 -38.2(5)
N2 C4 C31 C36 144.7(3)
C36 C31 C32 C33 4.0(5)
C4 C31 C32 C33 -168.6(3)
C31 C32 C33 C34 -4.5(5)
C31 C32 C33 C5 167.7(3)
C32 C33 C34 C35 1.9(5)
C5 C33 C34 C35 -170.6(4)
C33 C34 C35 C36 1.3(6)
C34 C35 C36 C31 -1.8(6)
C32 C31 C36 C35 -0.9(6)
C4 C31 C36 C35 172.1(3)
C32 C33 C5 O5 -136.9(4)
C34 C33 C5 O5 35.3(5)
C32 C33 C5 N3 36.1(4)
C34 C33 C5 N3 -151.6(3)
O5 C5 N3 C6 -133.6(4)
C33 C5 N3 C6 53.2(4)
O5 C5 N3 C31A 21.9(5)
C33 C5 N3 C31A -151.3(3)
C5 N3 C6 O6 14.9(5)
C31A N3 C6 O6 -139.6(3)
C5 N3 C6 C41 -161.7(3)
C31A N3 C6 C41 43.8(4)
C6 N3 C31A N32A 28.6(4)
C5 N3 C31A N32A -126.0(3)
C6 N3 C31A C36A -151.1(3)
C5 N3 C31A C36A 54.3(4)
C36A C31A N32A C33A 1.8(5)
N3 C31A N32A C33A -178.0(3)
C31A N32A C33A C34A -1.3(6)
N32A C33A C34A C35A -0.9(7)
N32A C33A C34A F34A 179.4(4)
F34A C34A C35A C36A -177.8(3)
C33A C34A C35A C36A 2.5(6)
N32A C31A C36A C35A -0.1(5)
N3 C31A C36A C35A 179.6(3)
C34A C35A C36A C31A -2.0(6)
O6 C6 C41 C42 -146.9(3)
N3 C6 C41 C42 29.5(5)
O6 C6 C41 C46 27.6(5)
N3 C6 C41 C46 -155.9(3)
C46 C41 C42 C43 -0.1(5)
C6 C41 C42 C43 174.3(3)
C41 C42 C43 C44 0.6(5)
C41 C42 C43 C7 -175.7(3)
C42 C43 C44 C45 0.0(5)
C7 C43 C44 C45 176.4(3)
C43 C44 C45 C46 -0.9(6)
C42 C43 C7 O7 163.9(3)
C44 C43 C7 O7 -12.4(5)
C42 C43 C7 N4 -13.3(5)
C44 C43 C7 N4 170.3(3)
O7 C7 N4 C8 113.4(4)
C43 C7 N4 C8 -69.2(4)
O7 C7 N4 C41A -47.9(4)
C43 C7 N4 C41A 129.5(3)
C41A N4 C8 O8 152.1(3)
C7 N4 C8 O8 -6.6(4)
C41A N4 C8 C11 -30.6(4)
C7 N4 C8 C11 170.7(3)
C12 C11 C8 O8 140.6(3)
C16 C11 C8 O8 -32.3(5)
C12 C11 C8 N4 -36.7(4)
C16 C11 C8 N4 150.4(3)
C44 C45 C46 C41 1.4(6)
C42 C41 C46 C45 -0.9(5)
C6 C41 C46 C45 -175.6(3)
C8 N4 C41A N42A 152.4(3)
C7 N4 C41A N42A -48.7(4)
C8 N4 C41A C46A -31.2(4)
C7 N4 C41A C46A 127.6(3)
C46A C41A N42A C43A -0.8(5)
N4 C41A N42A C43A 175.5(3)
C41A N42A C43A C44A 1.9(5)
N42A C43A C44A C45A -0.2(5)
N42A C43A C44A F44A 179.2(3)
F44A C44A C45A C46A 178.2(3)
C43A C44A C45A C46A -2.4(5)
N42A C41A C46A C45A -1.9(5)
N4 C41A C46A C45A -177.9(3)
C44A C45A C46A C41A 3.4(5)
